data_7042140
loop_
_publ_author_name
'Savastano, Matteo'
'Bazzicalupi, Carla'
'Garc\'ia, Celeste'
'Gellini, Cristina'
'L\'opez de la Torre, Mar\'ia Dolores'
'Mariani, Palma'
'Pichierri, Fabio'
'Bianchi, Antonio'
'Melguizo, Manuel'

_publ_section_title
;
 Iodide and triiodide anion complexes involving anion-\p interactions with
 a tetrazine-based receptor.
;
_journal_issue 14
_journal_name_full 'Dalton transactions (Cambridge, England : 2003)'
_journal_page_first 4518
_journal_page_last 4529
_journal_paper_doi 10.1039/c7dt00134g
_journal_volume 46
_journal_year 2017
_chemical_formula_sum 'C14 H30 I6 N6 O4'
_chemical_formula_weight 1107.84
_space_group_crystal_system triclinic
_space_group_IT_number 2
_space_group_name_Hall '-P 1'
_space_group_name_H-M_alt 'P -1'
_symmetry_space_group_name_Hall '-P 1'
_symmetry_space_group_name_H-M 'P -1'
_atom_sites_solution_hydrogens geom
_atom_sites_solution_primary direct
_atom_sites_solution_secondary difmap
_audit_creation_method SHELXL-2014/7
_audit_update_record
;
2017-02-14 deposited with the CCDC.
2017-02-20 downloaded from the CCDC.
;
_cell_angle_alpha 99.590(5)
_cell_angle_beta 102.045(6)
_cell_angle_gamma 94.974(5)
_cell_formula_units_Z 2
_cell_length_a 7.5053(6)
_cell_length_b 13.5410(7)
_cell_length_c 14.5928(9)
_cell_measurement_reflns_used 3099
_cell_measurement_temperature 100
_cell_measurement_theta_max 23.97
_cell_measurement_theta_min 2.310
_cell_volume 1418.74(17)
_computing_cell_refinement
;
CrysAlis RED, Oxford Diffraction Ltd.,
Version 1.171.32.5 (release 08-05-2007 CrysAlis171 .NET)
(compiled May  8 2007,13:10:02)
;
_computing_data_collection
;
CrysAlis CCD, Oxford Diffraction Ltd.,
Version 1.171.32.5 (release 08-05-2007 CrysAlis171 .NET)
(compiled May  8 2007,13:10:02)
;
_computing_data_reduction
;
CrysAlis RED, Oxford Diffraction Ltd.,
Version 1.171.32.5 (release 08-05-2007 CrysAlis171 .NET)
(compiled May  8 2007,13:10:02)
;
_computing_molecular_graphics 'Mercury CSD 3.8'
_computing_publication_material 'PARST93 (Nardelli, 1993)'
_computing_structure_refinement 'SHELXL-2014/7 (Sheldrick, 2014)'
_computing_structure_solution 'SHELXS-86 (Sheldrick, 1990)'
_diffrn_ambient_temperature 100
_diffrn_detector_area_resol_mean 16.4547
_diffrn_measured_fraction_theta_full 0.965
_diffrn_measured_fraction_theta_max 0.965
_diffrn_measurement_device_type 'Xcalibur, Sapphire3'
_diffrn_measurement_method '\w scan'
_diffrn_radiation_type MoK\a
_diffrn_radiation_wavelength 0.71073
_diffrn_reflns_av_R_equivalents 0.0986
_diffrn_reflns_av_unetI/netI 0.1077
_diffrn_reflns_Laue_measured_fraction_full 0.965
_diffrn_reflns_Laue_measured_fraction_max 0.965
_diffrn_reflns_limit_h_max 8
_diffrn_reflns_limit_h_min -8
_diffrn_reflns_limit_k_max 15
_diffrn_reflns_limit_k_min -14
_diffrn_reflns_limit_l_max 12
_diffrn_reflns_limit_l_min -16
_diffrn_reflns_number 7992
_diffrn_reflns_point_group_measured_fraction_full 0.965
_diffrn_reflns_point_group_measured_fraction_max 0.965
_diffrn_reflns_theta_full 24.052
_diffrn_reflns_theta_max 24.052
_diffrn_reflns_theta_min 1.905
_diffrn_source 'Enhance (Mo) X-ray Source'
_exptl_absorpt_coefficient_mu 6.598
_exptl_absorpt_correction_T_max 1.00000
_exptl_absorpt_correction_T_min 0.08107
_exptl_absorpt_correction_type multi-scan
_exptl_absorpt_process_details
;
CrysAlisPro, Agilent Technologies,
Version 1.171.36.28 (release 01-02-2013 CrysAlis171 .NET)
(compiled Feb  1 2013,16:14:44)
Empirical absorption correction using spherical harmonics,
 implemented in SCALE3 ABSPACK scaling algorithm.
;
_exptl_crystal_colour orange
_exptl_crystal_density_diffrn 2.593
_exptl_crystal_description prismatic
_exptl_crystal_F_000 1012
_exptl_crystal_size_max 0.2
_exptl_crystal_size_mid 0.2
_exptl_crystal_size_min 0.1
_refine_diff_density_max 4.447
_refine_diff_density_min -3.765
_refine_diff_density_rms 0.679
_refine_ls_extinction_method none
_refine_ls_goodness_of_fit_ref 1.011
_refine_ls_hydrogen_treatment constr
_refine_ls_matrix_type full
_refine_ls_number_parameters 271
_refine_ls_number_reflns 4334
_refine_ls_number_restraints 12
_refine_ls_restrained_S_all 1.010
_refine_ls_R_factor_all 0.1201
_refine_ls_R_factor_gt 0.1013
_refine_ls_shift/su_max 0.000
_refine_ls_shift/su_mean 0.000
_refine_ls_structure_factor_coef Fsqd
_refine_ls_weighting_details 'w=1/[\s^2^(Fo^2^)+(0.1969P)^2^] where P=(Fo^2^+2Fc^2^)/3'
_refine_ls_weighting_scheme calc
_refine_ls_wR_factor_gt 0.2418
_refine_ls_wR_factor_ref 0.2694
_reflns_Friedel_coverage 0.000
_reflns_number_gt 3251
_reflns_number_total 4334
_reflns_threshold_expression 'I > 2\s(I)'
_cod_data_source_file c7dt00134g2.cif
_cod_data_source_block H2L2_2I3_2H2O
_cod_depositor_comments 'Adding full bibliography for 7042139--7042141.cif.'
_cod_original_cell_volume 1418.7(2)
_cod_database_code 7042140
_shelx_shelxl_version_number 2014/7
_shelx_space_group_comment
;
The symmetry employed for this shelxl refinement is uniquely defined
by the following loop, which should always be used as a source of
symmetry information in preference to the above space-group names.
They are only intended as comments.
;

loop_
_space_group_symop_operation_xyz
'x, y, z'
'-x, -y, -z'

loop_
_atom_site_label
_atom_site_type_symbol
_atom_site_fract_x
_atom_site_fract_y
_atom_site_fract_z
_atom_site_U_iso_or_equiv
_atom_site_adp_type
_atom_site_occupancy
_atom_site_site_symmetry_order
_atom_site_calc_flag
_atom_site_refinement_flags_posn
_atom_site_refinement_flags_adp
C1 C -0.163(3) 0.3433(16) 0.7495(13) 0.028(5) Uani 1 1 d . .
H1C H -0.1676 0.3849 0.7012 0.034 Uiso 1 1 calc R U
H1D H -0.2663 0.2904 0.7281 0.034 Uiso 1 1 calc R U
C2 C -0.177(3) 0.4060(17) 0.8408(16) 0.032(5) Uani 1 1 d . .
H2A H -0.2915 0.4352 0.8312 0.038 Uiso 1 1 calc R U
H2B H -0.1793 0.3633 0.8879 0.038 Uiso 1 1 calc R U
O1 O -0.028(2) 0.4850(12) 0.8764(11) 0.041(4) Uani 1 1 d . .
C3 C 0.143(3) 0.4423(18) 0.8920(14) 0.035(5) Uani 1 1 d . .
H3E H 0.1417 0.3987 0.9383 0.042 Uiso 1 1 calc R U
H3F H 0.2432 0.4964 0.9185 0.042 Uiso 1 1 calc R U
C4 C 0.178(3) 0.3807(18) 0.7995(16) 0.037(5) Uani 1 1 d . .
H4A H 0.2913 0.3511 0.8130 0.045 Uiso 1 1 calc R U
H4B H 0.1859 0.4236 0.7531 0.045 Uiso 1 1 calc R U
N1 N 0.011(2) 0.2972(15) 0.7614(11) 0.030(4) Uani 1 1 d . .
H1 H 0.0115 0.2528 0.8080 0.035 Uiso 1 1 calc R U
C5 C 0.037(3) 0.2354(17) 0.6681(15) 0.034(5) Uani 1 1 d . .
H5A H -0.0125 0.2664 0.6146 0.040 Uiso 1 1 calc R U
H5B H 0.1665 0.2315 0.6708 0.040 Uiso 1 1 calc R U
C6 C -0.062(3) 0.1338(17) 0.6573(16) 0.032(5) Uani 1 1 d . .
H6G H -0.1927 0.1377 0.6485 0.039 Uiso 1 1 calc R U
H6H H -0.0215 0.1066 0.7146 0.039 Uiso 1 1 calc R U
C7 C -0.025(3) 0.0649(16) 0.5717(15) 0.030(5) Uani 1 1 d . .
N2 N -0.030(2) -0.0361(14) 0.5743(13) 0.032(4) Uani 1 1 d . .
N3 N -0.003(2) -0.0994(14) 0.5055(12) 0.030(4) Uani 1 1 d . .
C8 C -0.207(3) 0.1185(16) 0.1956(14) 0.030(5) Uani 1 1 d . .
H8C H -0.2092 0.0766 0.2432 0.036 Uiso 1 1 calc R U
H8D H -0.3231 0.1460 0.1839 0.036 Uiso 1 1 calc R U
C9 C -0.184(3) 0.0562(17) 0.1056(14) 0.026(5) Uani 1 1 d . .
H9A H -0.2872 0.0034 0.0813 0.031 Uiso 1 1 calc R U
H9B H -0.1821 0.0982 0.0580 0.031 Uiso 1 1 calc R U
O2 O -0.0158(19) 0.0114(11) 0.1222(10) 0.030(3) Uani 1 1 d . .
C10 C 0.140(3) 0.0911(16) 0.1530(14) 0.026(4) Uani 1 1 d . U
H10E H 0.1403 0.1313 0.1039 0.031 Uiso 1 1 calc R U
H10F H 0.2535 0.0612 0.1629 0.031 Uiso 1 1 calc R U
C11 C 0.128(3) 0.1559(16) 0.2419(13) 0.026(5) Uani 1 1 d . .
H11A H 0.2321 0.2081 0.2614 0.031 Uiso 1 1 calc R U
H11B H 0.1339 0.1158 0.2915 0.031 Uiso 1 1 calc R U
N4 N -0.048(2) 0.2054(14) 0.2330(12) 0.027(4) Uani 1 1 d . .
H4 H -0.0509 0.2487 0.1853 0.032 Uiso 1 1 calc R U
C12 C -0.069(3) 0.2662(17) 0.3223(15) 0.030(5) Uani 1 1 d . U
H12C H -0.0336 0.2307 0.3744 0.036 Uiso 1 1 calc R U
H12D H -0.1972 0.2765 0.3171 0.036 Uiso 1 1 calc R U
C13 C 0.048(3) 0.3668(16) 0.3426(15) 0.030(5) Uani 1 1 d . .
H13C H 0.1764 0.3560 0.3537 0.036 Uiso 1 1 calc R U
H13D H 0.0211 0.3983 0.2871 0.036 Uiso 1 1 calc R U
C14 C 0.018(3) 0.4360(15) 0.4266(12) 0.023(4) Uani 1 1 d . .
N5 N 0.044(2) 0.5361(13) 0.4266(12) 0.026(4) Uani 1 1 d . .
N6 N 0.026(2) 0.6005(14) 0.4991(12) 0.032(4) Uani 1 1 d . .
I1 I 0.50357(17) 0.62605(9) 0.81273(8) 0.0232(4) Uani 1 1 d . .
I2 I 0.46166(17) 0.48966(10) 0.62833(8) 0.0253(4) Uani 1 1 d . .
I3 I -0.48613(17) 0.06746(10) 0.38373(8) 0.0237(4) Uani 1 1 d . .
I4 I 0.54383(19) 0.75586(10) 0.99803(9) 0.0296(4) Uani 1 1 d . .
I5 I -0.46765(18) -0.11898(10) 0.23246(9) 0.0265(4) Uani 1 1 d . .
I6 I -0.51644(19) 0.24519(10) 0.50499(9) 0.0303(4) Uani 1 1 d . .
OW1 O -0.0710(19) 0.1824(11) 0.9015(9) 0.028(3) Uani 1 1 d . .
OW2 O -0.0219(19) 0.3073(11) 0.0886(9) 0.029(3) Uani 1 1 d . .

loop_
_atom_site_aniso_label
_atom_site_aniso_U_11
_atom_site_aniso_U_22
_atom_site_aniso_U_33
_atom_site_aniso_U_23
_atom_site_aniso_U_13
_atom_site_aniso_U_12
C1 0.035(13) 0.029(12) 0.014(9) -0.008(8) 0.002(8) 0.001(9)
C2 0.020(11) 0.027(13) 0.045(13) 0.000(10) 0.008(9) -0.001(9)
O1 0.048(10) 0.030(10) 0.041(9) -0.001(7) 0.013(8) -0.004(7)
C3 0.043(14) 0.036(14) 0.020(10) 0.006(9) 0.001(9) -0.014(10)
C4 0.042(14) 0.030(14) 0.037(12) 0.002(10) 0.009(10) -0.006(10)
N1 0.034(11) 0.040(12) 0.017(8) -0.004(7) 0.021(7) -0.001(8)
C5 0.042(14) 0.031(14) 0.029(11) 0.003(10) 0.017(10) -0.006(10)
C6 0.038(13) 0.034(14) 0.034(12) 0.022(10) 0.018(10) 0.009(10)
C7 0.033(12) 0.021(12) 0.037(12) 0.000(9) 0.014(10) -0.005(9)
N2 0.036(11) 0.028(11) 0.031(10) 0.004(8) 0.005(8) 0.001(8)
N3 0.024(10) 0.032(11) 0.029(10) 0.001(8) 0.001(8) -0.005(8)
C8 0.036(13) 0.029(13) 0.025(10) 0.000(9) 0.015(9) -0.002(9)
C9 0.028(12) 0.037(13) 0.023(10) 0.019(9) 0.014(8) 0.010(9)
O2 0.033(8) 0.023(8) 0.031(8) 0.002(6) 0.002(6) -0.007(6)
C10 0.026(5) 0.026(5) 0.026(5) 0.005(2) 0.006(2) 0.002(2)
C11 0.026(11) 0.030(13) 0.019(9) 0.007(8) 0.001(8) -0.006(8)
N4 0.024(10) 0.029(11) 0.025(9) 0.002(7) 0.006(7) -0.006(7)
C12 0.030(5) 0.031(5) 0.030(5) 0.006(2) 0.007(2) 0.003(2)
C13 0.029(12) 0.022(12) 0.034(12) -0.002(9) 0.012(9) -0.013(9)
C14 0.029(11) 0.022(12) 0.014(9) -0.005(8) 0.001(8) 0.001(8)
N5 0.023(9) 0.026(11) 0.027(9) 0.011(7) -0.001(7) -0.004(7)
N6 0.037(11) 0.035(12) 0.024(9) -0.003(8) 0.017(8) -0.001(8)
I1 0.0275(8) 0.0206(8) 0.0215(7) 0.0009(5) 0.0099(5) -0.0013(5)
I2 0.0268(8) 0.0289(8) 0.0183(6) -0.0027(5) 0.0084(5) -0.0015(5)
I3 0.0266(8) 0.0258(8) 0.0179(6) -0.0003(5) 0.0091(5) -0.0029(5)
I4 0.0351(9) 0.0285(8) 0.0225(7) -0.0045(5) 0.0089(6) 0.0008(6)
I5 0.0329(8) 0.0219(8) 0.0238(7) -0.0026(5) 0.0126(6) -0.0034(5)
I6 0.0373(9) 0.0296(9) 0.0203(7) -0.0047(5) 0.0086(6) -0.0019(6)
OW1 0.037(9) 0.026(8) 0.019(7) -0.002(6) 0.007(6) -0.002(6)
OW2 0.037(9) 0.024(9) 0.026(7) -0.003(6) 0.015(6) -0.003(6)

loop_
_atom_type_symbol
_atom_type_description
_atom_type_scat_dispersion_real
_atom_type_scat_dispersion_imag
_atom_type_scat_source
C C 0.0033 0.0016 'International Tables Vol C Tables 4.2.6.8 and 6.1.1.4'
H H 0.0000 0.0000 'International Tables Vol C Tables 4.2.6.8 and 6.1.1.4'
N N 0.0061 0.0033 'International Tables Vol C Tables 4.2.6.8 and 6.1.1.4'
O O 0.0106 0.0060 'International Tables Vol C Tables 4.2.6.8 and 6.1.1.4'
I I -0.4742 1.8119 'International Tables Vol C Tables 4.2.6.8 and 6.1.1.4'

loop_
_geom_angle_atom_site_label_1
_geom_angle_atom_site_label_2
_geom_angle_atom_site_label_3
_geom_angle
_geom_angle_site_symmetry_1
_geom_angle_site_symmetry_3
C2 C1 N1 110.8(16) . .
O1 C2 C1 112.1(17) . .
C2 O1 C3 109.6(17) . .
O1 C3 C4 112.8(17) . .
C3 C4 N1 105.6(16) . .
C1 N1 C5 113.0(16) . .
C1 N1 C4 110.1(17) . .
C5 N1 C4 107.7(15) . .
C6 C5 N1 106.8(16) . .
C5 C6 C7 109.6(16) . .
N3 C7 N2 120.5(19) 2_556 .
N3 C7 C6 122.0(18) 2_556 .
N2 C7 C6 117.4(17) . .
N3 N2 C7 121.8(18) . .
N2 N3 C7 117.7(18) . 2_556
C9 C8 N4 110.2(16) . .
O2 C9 C8 110.5(16) . .
C9 O2 C10 109.4(15) . .
O2 C10 C11 110.1(16) . .
C10 C11 N4 113.1(16) . .
C12 N4 C11 114.4(15) . .
C12 N4 C8 110.3(15) . .
C11 N4 C8 105.9(16) . .
N4 C12 C13 110.0(17) . .
C14 C13 C12 112.6(17) . .
N5 C14 N6 122.2(17) . 2_566
N5 C14 C13 117.0(17) . .
N6 C14 C13 120.8(18) 2_566 .
N6 N5 C14 120.0(16) . .
N5 N6 C14 117.8(18) . 2_566
I4 I1 I2 178.28(6) . .
I6 I3 I5 174.25(6) . .

loop_
_geom_bond_atom_site_label_1
_geom_bond_atom_site_label_2
_geom_bond_distance
_geom_bond_site_symmetry_2
C1 C2 1.48(3) .
C1 N1 1.49(3) .
C2 O1 1.43(3) .
O1 C3 1.44(3) .
C3 C4 1.55(3) .
C4 N1 1.55(3) .
N1 C5 1.53(3) .
C5 C6 1.47(3) .
C6 C7 1.52(3) .
C7 N3 1.34(3) 2_556
C7 N2 1.37(3) .
N2 N3 1.27(3) .
N3 C7 1.34(3) 2_556
C8 C9 1.49(3) .
C8 N4 1.54(3) .
C9 O2 1.44(2) .
O2 C10 1.46(2) .
C10 C11 1.46(3) .
C11 N4 1.52(3) .
N4 C12 1.47(3) .
C12 C13 1.51(3) .
C13 C14 1.48(3) .
C14 N5 1.35(3) .
C14 N6 1.35(2) 2_566
N5 N6 1.29(3) .
N6 C14 1.35(2) 2_566
I1 I4 2.9114(17) .
I1 I2 2.9396(16) .
I3 I6 2.7963(18) .
I3 I5 3.0979(18) .
